data_7045296
loop_
_publ_author_name
'Ben Kiran, Ahmad'
'Mocanu, Teodora'
'P\"ollnitz, Alp\'ar'
'Shova, Sergiu'
'Andruh, Marius'
'Silvestru, Cristian'

_publ_section_title
;
 Triphenylbismuth(v) di[(iso)nicotinates] - transmetallation agents or
 divergent organometalloligands? First organobismuth(v)-based silver(i)
 coordination polymers.
;
_journal_issue 8
_journal_name_full 'Dalton transactions (Cambridge, England : 2003)'
_journal_page_first 2531
_journal_page_last 2542
_journal_paper_doi 10.1039/c7dt04516f
_journal_volume 47
_journal_year 2018
_chemical_formula_moiety 'C62 H46 Ag2 Bi2 F6 N4 O14 S2, 2(C H2 Cl2)'
_chemical_formula_sum 'C64 H50 Ag2 Bi2 Cl4 F6 N4 O14 S2'
_chemical_formula_weight 2052.70
_space_group_crystal_system monoclinic
_space_group_IT_number 14
_space_group_name_Hall '-P 2yn'
_space_group_name_H-M_alt 'P 1 21/n 1'
_symmetry_space_group_name_Hall '-P 2yn'
_symmetry_space_group_name_H-M 'P 1 21/n 1'
_atom_sites_solution_hydrogens geom
_atom_sites_solution_primary direct
_audit_creation_date 2016-10-24
_audit_creation_method
;
Olex2 1.2
(compiled 2016.09.09 svn.r3337 for OlexSys, GUI svn.r5227)
;
_audit_update_record
;
2017-11-14 deposited with the CCDC.
2018-01-15 downloaded from the CCDC.
;
_cell_angle_alpha 90
_cell_angle_beta 90.574(3)
_cell_angle_gamma 90
_cell_formula_units_Z 4
_cell_length_a 12.3800(4)
_cell_length_b 19.8689(8)
_cell_length_c 28.0926(9)
_cell_measurement_reflns_used 6581
_cell_measurement_temperature 130.1(2)
_cell_measurement_theta_max 27.8690
_cell_measurement_theta_min 2.0440
_cell_volume 6909.8(4)
_computing_cell_refinement 'CrysAlisPro 1.171.38.41 (Rigaku OD, 2015)'
_computing_data_collection 'CrysAlisPro 1.171.38.41 (Rigaku OD, 2015)'
_computing_data_reduction 'CrysAlisPro 1.171.38.41 (Rigaku OD, 2015)'
_computing_molecular_graphics 'Olex2 (Dolomanov et al., 2009)'
_computing_publication_material 'Olex2 (Dolomanov et al., 2009)'
_computing_structure_refinement 'ShelXL (Sheldrick, 2015)'
_computing_structure_solution 'ShelXS (Sheldrick, 2008)'
_diffrn_ambient_environment N~2~
_diffrn_ambient_temperature 130.1(2)
_diffrn_detector 'CCD plate'
_diffrn_detector_area_resol_mean 16.1593
_diffrn_detector_type Eos
_diffrn_measured_fraction_theta_full 0.986
_diffrn_measured_fraction_theta_max 0.986
_diffrn_measurement_details
;
List of Runs (angles in degrees, time in seconds):

  # Type    Start    End  Width  t~exp~   \w     \q     \k     \f   Frames
#--------------------------------------------------------------------------
  1  \w    -18.00  12.00   1.00  100.00    --  -15.29 -99.00   0.00   30
  2  \w    -30.00  48.00   1.00  100.00    --  -15.29  19.00   0.00   78
  3  \w     37.00  78.00   1.00  100.00    --   17.55  57.00  30.00   41
  4  \w    -17.00  21.00   1.00  100.00    --  -15.29 -96.00-104.00   38
  5  \w    -87.00 -35.00   1.00  100.00    --  -15.29-178.00  90.00   52
;
_diffrn_measurement_device 'four-circle diffractometer'
_diffrn_measurement_device_type 'Xcalibur, Eos'
_diffrn_measurement_method '\w scans'
_diffrn_orient_matrix_type 'CrysAlisPro convention (1999,Acta A55,543-557)'
_diffrn_orient_matrix_UB_11 -0.0000943000
_diffrn_orient_matrix_UB_12 0.0284895000
_diffrn_orient_matrix_UB_13 0.0152290000
_diffrn_orient_matrix_UB_21 0.0247258000
_diffrn_orient_matrix_UB_22 0.0194482000
_diffrn_orient_matrix_UB_23 -0.0180514000
_diffrn_orient_matrix_UB_31 -0.0516759000
_diffrn_orient_matrix_UB_32 0.0092061000
_diffrn_orient_matrix_UB_33 -0.0089383000
_diffrn_radiation_monochromator graphite
_diffrn_radiation_probe x-ray
_diffrn_radiation_type MoK\a
_diffrn_radiation_wavelength 0.71073
_diffrn_reflns_av_R_equivalents 0.0529
_diffrn_reflns_av_unetI/netI 0.0836
_diffrn_reflns_Laue_measured_fraction_full 0.986
_diffrn_reflns_Laue_measured_fraction_max 0.986
_diffrn_reflns_limit_h_max 14
_diffrn_reflns_limit_h_min -14
_diffrn_reflns_limit_k_max 20
_diffrn_reflns_limit_k_min -23
_diffrn_reflns_limit_l_max 33
_diffrn_reflns_limit_l_min -32
_diffrn_reflns_number 29329
_diffrn_reflns_point_group_measured_fraction_full 0.986
_diffrn_reflns_point_group_measured_fraction_max 0.986
_diffrn_reflns_theta_full 25.027
_diffrn_reflns_theta_max 25.027
_diffrn_reflns_theta_min 1.791
_diffrn_source 'fine-focus sealed X-ray tube'
_diffrn_source_type 'Enhance (Mo) X-ray Source'
_exptl_absorpt_coefficient_mu 5.934
_exptl_absorpt_correction_T_max 1.00000
_exptl_absorpt_correction_T_min 0.67454
_exptl_absorpt_correction_type multi-scan
_exptl_absorpt_process_details
;
CrysAlisPro 1.171.38.41 (Rigaku Oxford Diffraction, 2015)
Empirical absorption correction using spherical harmonics,
 implemented in SCALE3 ABSPACK scaling algorithm.
;
_exptl_crystal_colour 'clear light colourless'
_exptl_crystal_colour_lustre clear
_exptl_crystal_colour_modifier light
_exptl_crystal_colour_primary colourless
_exptl_crystal_density_diffrn 1.973
_exptl_crystal_description prism
_exptl_crystal_F_000 3952
_exptl_crystal_size_max 0.15
_exptl_crystal_size_mid 0.1
_exptl_crystal_size_min 0.05
_refine_diff_density_max 3.277
_refine_diff_density_min -1.647
_refine_diff_density_rms 0.221
_refine_ls_extinction_method none
_refine_ls_goodness_of_fit_ref 1.097
_refine_ls_hydrogen_treatment constr
_refine_ls_matrix_type full
_refine_ls_number_parameters 858
_refine_ls_number_reflns 12047
_refine_ls_number_restraints 66
_refine_ls_restrained_S_all 1.096
_refine_ls_R_factor_all 0.1017
_refine_ls_R_factor_gt 0.0665
_refine_ls_shift/su_max 0.001
_refine_ls_shift/su_mean 0.000
_refine_ls_structure_factor_coef Fsqd
_refine_ls_weighting_details 'w=1/[\s^2^(Fo^2^)+(0.0414P)^2^+106.0104P] where P=(Fo^2^+2Fc^2^)/3'
_refine_ls_weighting_scheme calc
_refine_ls_wR_factor_gt 0.1365
_refine_ls_wR_factor_ref 0.1531
_reflns_Friedel_coverage 0.000
_reflns_number_gt 8606
_reflns_number_total 12047
_reflns_threshold_expression 'I > 2\s(I)'
_cod_data_source_file c7dt04516f2.cif
_cod_data_source_block shi_3157_maan
_cod_depositor_comments 'Adding full bibliography for 7045295--7045303.cif.'
_cod_database_code 7045296
_chemical_oxdiff_formula 'C30 H30 N4 O10 S2 F6 Ag1 Bi1'
_chemical_oxdiff_usercomment TM_17
_shelx_space_group_comment
;
The symmetry employed for this shelxl refinement is uniquely defined
by the following loop, which should always be used as a source of
symmetry information in preference to the above space-group names.
They are only intended as comments.
;
_reflns_odcompleteness_completeness 98.39
_reflns_odcompleteness_iscentric 1
_reflns_odcompleteness_theta 26.32
_olex2_refinement_description
;
1. Fixed Uiso
 At 1.2 times of:
  All C(H) groups, All C(H,H) groups
2. Restrained distances
 S2X-O7X \\sim S1B-O7B \\sim S2X-O5X \\sim S2X-O5B \\sim S1B-O5B \\sim S1B-O6B
 with sigma of 0.01
 O7B-O6B \\sim O7B-O5B \\sim O6B-O5B \\sim O7X-O6X \\sim O7X-O5X \\sim O6X-O5X
 with sigma of 0.01
 F1A-C31A \\sim F2A-C31A \\sim F3A-C31A \\sim F5X-C19 \\sim F3B-C31B \\sim
F1B-C31B \\sim F2B-C31B ~
 F6X-C19 \\sim F4X-C19
 with sigma of 0.01
3. Uiso/Uaniso restraints and constraints
Uiso(F5X) = Uiso(C19) = Uiso(F6X) = Uiso(S2X) = Uiso(F4X) = Uiso(O5X) =
Uiso(O7X) = Uiso(O5B) = Uiso(O5B) = Uiso(S1B) = Uiso(O7B) = Uiso(O6B) =
Uiso(C31B) = Uiso(F1B) = Uiso(F2B) = Uiso(F3B)
4. Others
 Sof(S1B)=Sof(F1B)=Sof(O5B)=Sof(O6B)=Sof(O7B)=Sof(C31B)=1-FVAR(1)
 Sof(S2X)=Sof(F4X)=Sof(O5X)=Sof(O6X)=Sof(O7X)=Sof(C19)=FVAR(1)
 Sof(F5X)=Sof(F6X)=1-FVAR(2)
 Sof(F2B)=Sof(F3B)=FVAR(2)
5.a Secondary CH2 refined with riding coordinates:
 C32A(H32A,H32B), C32B(H32C,H32D)
5.b Aromatic/amide H refined with riding coordinates:
 C3A(H3A), C3B(H3B), C4A(H4A), C4B(H4B), C5A(H5A), C5B(H5B), C6A(H6A),
 C6B(H6B), C9A(H9A), C9B(H9B), C10A(H10A), C10B(H10B), C11A(H11A), C11B(H11B),
 C12A(H12A), C12B(H12B), C14A(H14A), C14B(H14B), C15A(H15A), C15B(H15B),
 C16A(H16A), C16B(H16B), C17A(H17A), C17B(H17B), C18A(H18A), C18B(H18B),
 C20A(H20A), C20B(H20B), C21A(H21A), C21B(H21B), C22A(H22A), C22B(H22B),
 C23A(H23A), C23B(H23B), C24A(H24A), C24B(H24B), C26A(H26A), C26B(H26B),
 C27A(H27A), C27B(H27B), C28A(H28A), C28B(H28B), C29A(H29A), C29B(H29B),
 C30A(H30A), C30B(H30B)
;
_shelx_shelxl_version_number 2014/7
_olex2_date_sample_data_collection 2016-04-05
_olex2_submission_special_instructions 'No special instructions were received'
_oxdiff_exptl_absorpt_empirical_details
;
Empirical correction (ABSPACK) includes:
- Absorption correction using spherical harmonics
- Frame scaling
;
_oxdiff_exptl_absorpt_empirical_full_max 1.539
_oxdiff_exptl_absorpt_empirical_full_min 0.769

loop_
_space_group_symop_operation_xyz
'x, y, z'
'-x+1/2, y+1/2, -z+1/2'
'-x, -y, -z'
'x-1/2, -y-1/2, z-1/2'

loop_
_atom_site_label
_atom_site_type_symbol
_atom_site_fract_x
_atom_site_fract_y
_atom_site_fract_z
_atom_site_U_iso_or_equiv
_atom_site_adp_type
_atom_site_occupancy
_atom_site_site_symmetry_order
_atom_site_calc_flag
_atom_site_refinement_flags_posn
_atom_site_refinement_flags_occupancy
_atom_site_disorder_assembly
_atom_site_disorder_group
Bi1A Bi 0.73807(3) 0.32128(2) 0.81405(2) 0.01894(13) Uani 1 1 d . . . .
Bi1B Bi 1.27844(4) 0.17282(2) 0.69686(2) 0.01928(13) Uani 1 1 d . . . .
Ag1A Ag 0.49776(9) 0.26772(6) 0.55947(3) 0.0345(3) Uani 1 1 d . . . .
Ag1B Ag 1.02293(9) 0.27461(6) 0.45202(4) 0.0389(3) Uani 1 1 d . . . .
S1A S 0.2329(3) 0.3684(2) 0.51564(13) 0.0386(9) Uani 1 1 d . . . .
S1B S 0.7583(7) 0.2200(5) 0.4873(3) 0.0754(15) Uiso 0.593(7) 1 d D P A 1
S2X S 0.7602(9) 0.2182(7) 0.5152(5) 0.0754(15) Uiso 0.407(7) 1 d D P A 2
F1A F 0.1688(10) 0.4924(6) 0.4986(4) 0.092(4) Uani 1 1 d D . . .
F1B F 0.6472(14) 0.1243(10) 0.4561(6) 0.0754(15) Uiso 0.593(7) 1 d D P A 1
F2A F 0.3345(11) 0.4723(6) 0.4816(4) 0.108(5) Uani 1 1 d D . . .
F2B F 0.8214(16) 0.0984(13) 0.4804(8) 0.0754(15) Uiso 0.62(4) 1 d D P A 1
F3A F 0.2873(9) 0.4843(5) 0.5530(4) 0.068(3) Uani 1 1 d D . . .
F3B F 0.6983(19) 0.1080(11) 0.5323(8) 0.0754(15) Uiso 0.62(4) 1 d D P A 1
F4X F 0.839(2) 0.1097(15) 0.5490(9) 0.0754(15) Uiso 0.407(7) 1 d D P A 2
F5X F 0.671(2) 0.1012(18) 0.5131(16) 0.0754(15) Uiso 0.38(4) 1 d D P A 2
F6X F 0.798(3) 0.100(2) 0.4683(11) 0.0754(15) Uiso 0.38(4) 1 d D P A 2
O1A O 0.6898(7) 0.3194(4) 0.7354(3) 0.026(2) Uani 1 1 d . . . .
O1B O 1.2226(7) 0.1860(4) 0.6201(3) 0.027(2) Uani 1 1 d . . . .
O2A O 0.7062(7) 0.4306(5) 0.7478(3) 0.030(2) Uani 1 1 d . . . .
O2B O 1.2088(7) 0.0746(4) 0.6266(3) 0.025(2) Uani 1 1 d . . . .
O3A O 0.7859(7) 0.3086(4) 0.8920(3) 0.0224(19) Uani 1 1 d . . . .
O3B O 1.3327(7) 0.1738(4) 0.7755(3) 0.024(2) Uani 1 1 d . . . .
O4A O 0.7988(7) 0.4192(5) 0.8826(3) 0.027(2) Uani 1 1 d . . . .
O4B O 1.3133(7) 0.0650(5) 0.7625(3) 0.029(2) Uani 1 1 d . . . .
O5A O 0.3331(9) 0.3440(6) 0.5332(4) 0.062(3) Uani 1 1 d . . . .
O5B O 0.6624(13) 0.2547(11) 0.5020(6) 0.0754(15) Uiso 0.593(7) 1 d D P A 1
O5X O 0.7174(19) 0.2324(17) 0.5615(7) 0.0754(15) Uiso 0.407(7) 1 d D P A 2
O6A O 0.2067(10) 0.3511(6) 0.4690(4) 0.064(4) Uani 1 1 d . . . .
O6B O 0.7926(14) 0.2331(12) 0.4394(5) 0.0754(15) Uiso 0.593(7) 1 d D P A 1
O6X O 0.685(2) 0.229(3) 0.4758(8) 0.120(16) Uiso 0.407(7) 1 d D P A 2
O7A O 0.1484(10) 0.3644(7) 0.5500(4) 0.070(4) Uani 1 1 d . . . .
O7B O 0.8454(12) 0.2199(12) 0.5226(5) 0.0754(15) Uiso 0.593(7) 1 d D P A 1
O7X O 0.8674(15) 0.2448(17) 0.5068(9) 0.0754(15) Uiso 0.407(7) 1 d D P A 2
N1A N 0.5606(9) 0.3501(6) 0.6012(3) 0.028(3) Uani 1 1 d . . . .
N1B N 1.0842(8) 0.1843(6) 0.4856(3) 0.025(2) Uani 1 1 d . . . .
N2A N 0.9279(8) 0.3208(6) 1.0264(3) 0.029(3) Uani 1 1 d . . . .
N2B N 1.4559(8) 0.1420(6) 0.9101(3) 0.029(3) Uani 1 1 d . . . .
C1A C 0.6810(10) 0.3837(7) 0.7216(4) 0.024(3) Uani 1 1 d . . . .
C1B C 1.1994(10) 0.1273(7) 0.6040(4) 0.024(3) Uani 1 1 d . . . .
C2A C 0.6375(9) 0.3948(6) 0.6729(4) 0.018(3) Uani 1 1 d . . . .
C2B C 1.1501(10) 0.1260(7) 0.5541(4) 0.024(3) Uani 1 1 d . . . .
C3A C 0.6087(9) 0.3434(6) 0.6436(4) 0.021(3) Uani 1 1 d . . . .
H3A H 0.6239 0.2999 0.6539 0.025 Uiso 1 1 calc R . . .
C3B C 1.1270(10) 0.1838(7) 0.5297(4) 0.028(3) Uani 1 1 d . . . .
H3B H 1.1417 0.2248 0.5444 0.033 Uiso 1 1 calc R . . .
C4A C 0.5461(11) 0.4149(7) 0.5860(5) 0.033(3) Uani 1 1 d . . . .
H4A H 0.5157 0.4220 0.5560 0.039 Uiso 1 1 calc R . . .
C4B C 1.0685(10) 0.1253(8) 0.4647(4) 0.033(4) Uani 1 1 d . . . .
H4B H 1.0399 0.1247 0.4340 0.040 Uiso 1 1 calc R . . .
C5A C 0.5736(11) 0.4683(7) 0.6122(4) 0.031(3) Uani 1 1 d . . . .
H5A H 0.5604 0.5114 0.6006 0.037 Uiso 1 1 calc R . . .
C5B C 1.0921(11) 0.0656(8) 0.4860(5) 0.034(3) Uani 1 1 d . . . .
H5B H 1.0813 0.0254 0.4697 0.040 Uiso 1 1 calc R . . .
C6A C 0.6219(10) 0.4601(7) 0.6568(4) 0.026(3) Uani 1 1 d . . . .
H6A H 0.6429 0.4970 0.6751 0.031 Uiso 1 1 calc R . . .
C6B C 1.1322(10) 0.0649(7) 0.5322(4) 0.028(3) Uani 1 1 d . . . .
H6B H 1.1466 0.0246 0.5479 0.034 Uiso 1 1 calc R . . .
C7A C 0.8121(9) 0.3689(7) 0.9073(4) 0.022(3) Uani 1 1 d . . . .
C7B C 1.3394(10) 0.1121(7) 0.7886(4) 0.025(3) Uani 1 1 d . . . .
C8A C 0.8556(9) 0.3741(6) 0.9568(4) 0.017(3) Uani 1 1 d . . . .
C8B C 1.3827(10) 0.0988(6) 0.8383(4) 0.023(3) Uani 1 1 d . . . .
C9A C 0.8856(9) 0.3175(6) 0.9822(4) 0.020(3) Uani 1 1 d . . . .
H9A H 0.8761 0.2755 0.9682 0.024 Uiso 1 1 calc R . . .
C9B C 1.4113(10) 0.1513(7) 0.8677(4) 0.025(3) Uani 1 1 d . . . .
H9B H 1.3987 0.1951 0.8573 0.030 Uiso 1 1 calc R . . .
C10A C 0.9407(10) 0.3811(7) 1.0447(4) 0.026(3) Uani 1 1 d . . . .
H10A H 0.9727 0.3836 1.0747 0.031 Uiso 1 1 calc R . . .
C10B C 1.4732(11) 0.0777(9) 0.9250(4) 0.037(4) Uani 1 1 d . . . .
H10B H 1.5085 0.0708 0.9540 0.045 Uiso 1 1 calc R . . .
C11A C 0.9106(10) 0.4422(7) 1.0231(4) 0.029(3) Uani 1 1 d . . . .
H11A H 0.9181 0.4834 1.0385 0.035 Uiso 1 1 calc R . . .
C11B C 1.4407(11) 0.0228(8) 0.8993(5) 0.035(3) Uani 1 1 d . . . .
H11B H 1.4472 -0.0205 0.9116 0.042 Uiso 1 1 calc R . . .
C12A C 0.8696(10) 0.4368(7) 0.9778(4) 0.027(3) Uani 1 1 d . . . .
H12A H 0.8509 0.4755 0.9610 0.032 Uiso 1 1 calc R . . .
C12B C 1.3977(11) 0.0340(7) 0.8542(4) 0.030(3) Uani 1 1 d . . . .
H12B H 1.3791 -0.0022 0.8348 0.037 Uiso 1 1 calc R . . .
C13A C 0.5865(9) 0.3687(7) 0.8344(4) 0.020(3) Uani 1 1 d . . . .
C13B C 1.4307(9) 0.1245(6) 0.6735(4) 0.019(3) Uani 1 1 d . . . .
C14A C 0.5015(10) 0.3253(7) 0.8432(4) 0.024(3) Uani 1 1 d . . . .
H14A H 0.5106 0.2790 0.8400 0.029 Uiso 1 1 calc R . . .
C14B C 1.5117(10) 0.1688(7) 0.6659(4) 0.027(3) Uani 1 1 d . . . .
H14B H 1.5024 0.2147 0.6710 0.032 Uiso 1 1 calc R . . .
C15A C 0.4024(11) 0.3514(7) 0.8567(5) 0.033(3) Uani 1 1 d . . . .
H15A H 0.3448 0.3225 0.8621 0.040 Uiso 1 1 calc R . . .
C15B C 1.6108(11) 0.1428(8) 0.6500(5) 0.037(4) Uani 1 1 d . . . .
H15B H 1.6681 0.1717 0.6439 0.044 Uiso 1 1 calc R . . .
C16A C 0.3887(11) 0.4186(7) 0.8622(4) 0.033(3) Uiso 1 1 d . . . .
H16A H 0.3215 0.4357 0.8705 0.039 Uiso 1 1 calc R . . .
C16B C 1.6229(12) 0.0756(9) 0.6434(4) 0.039(4) Uani 1 1 d . . . .
H16B H 1.6887 0.0586 0.6331 0.046 Uiso 1 1 calc R . . .
C17A C 0.4748(10) 0.4617(7) 0.8552(4) 0.027(3) Uani 1 1 d . . . .
H17A H 0.4650 0.5076 0.8602 0.033 Uiso 1 1 calc R . . .
C17B C 1.5367(12) 0.0318(8) 0.6521(4) 0.038(4) Uani 1 1 d . . . .
H17B H 1.5450 -0.0143 0.6476 0.045 Uiso 1 1 calc R . . .
C18A C 0.5761(10) 0.4385(7) 0.8410(4) 0.025(3) Uani 1 1 d . . . .
H18A H 0.6337 0.4677 0.8362 0.030 Uiso 1 1 calc R . . .
C18B C 1.4400(12) 0.0573(7) 0.6672(4) 0.031(3) Uani 1 1 d . . . .
H18B H 1.3819 0.0289 0.6730 0.038 Uiso 1 1 calc R . . .
C19 C 0.774(2) 0.124(2) 0.5119(9) 0.0754(15) Uiso 0.407(7) 1 d D P A 2
C19A C 0.7026(9) 0.2110(6) 0.8152(4) 0.017(3) Uani 1 1 d . . . .
C19B C 1.3104(10) 0.2825(7) 0.6955(4) 0.022(3) Uani 1 1 d . . . .
C20A C 0.6481(10) 0.1831(7) 0.7776(4) 0.026(3) Uani 1 1 d . . . .
H20A H 0.6284 0.2093 0.7515 0.032 Uiso 1 1 calc R . . .
C20B C 1.2699(11) 0.3220(7) 0.6581(4) 0.029(3) Uani 1 1 d . . . .
H20B H 1.2302 0.3024 0.6336 0.035 Uiso 1 1 calc R . . .
C21A C 0.6229(10) 0.1158(7) 0.7788(4) 0.027(3) Uani 1 1 d . . . .
H21A H 0.5835 0.0967 0.7538 0.032 Uiso 1 1 calc R . . .
C21B C 1.2891(11) 0.3894(7) 0.6580(5) 0.034(3) Uani 1 1 d . . . .
H21B H 1.2590 0.4163 0.6342 0.041 Uiso 1 1 calc R . . .
C22A C 0.6554(10) 0.0764(7) 0.8166(4) 0.027(3) Uani 1 1 d . . . .
H22A H 0.6411 0.0305 0.8165 0.032 Uiso 1 1 calc R . . .
C22B C 1.3529(10) 0.4182(6) 0.6930(4) 0.025(3) Uani 1 1 d . . . .
H22B H 1.3687 0.4639 0.6916 0.029 Uiso 1 1 calc R . . .
C23A C 0.7088(11) 0.1049(7) 0.8544(5) 0.036(3) Uani 1 1 d . . . .
H23A H 0.7302 0.0783 0.8800 0.043 Uiso 1 1 calc R . . .
C23B C 1.3938(9) 0.3799(7) 0.7302(4) 0.026(3) Uani 1 1 d . . . .
H23B H 1.4345 0.4001 0.7543 0.032 Uiso 1 1 calc R . . .
C24A C 0.7317(10) 0.1744(7) 0.8548(4) 0.028(3) Uani 1 1 d . . . .
H24A H 0.7653 0.1946 0.8808 0.034 Uiso 1 1 calc R . . .
C24B C 1.3737(10) 0.3112(7) 0.7314(4) 0.028(3) Uani 1 1 d . . . .
H24B H 1.4020 0.2848 0.7558 0.033 Uiso 1 1 calc R . . .
C25A C 0.9086(10) 0.3425(7) 0.7990(5) 0.032(3) Uani 1 1 d . . . .
C25B C 1.1119(10) 0.1479(7) 0.7155(4) 0.025(3) Uani 1 1 d . . . .
C26A C 0.9794(13) 0.2990(10) 0.8172(7) 0.063(5) Uani 1 1 d . . . .
H26A H 0.9556 0.2626 0.8350 0.076 Uiso 1 1 calc R . . .
C26B C 1.0386(12) 0.2007(9) 0.7092(6) 0.055(5) Uani 1 1 d . . . .
H26B H 1.0603 0.2432 0.6992 0.066 Uiso 1 1 calc R . . .
C27A C 1.0919(13) 0.3083(12) 0.8094(8) 0.086(7) Uani 1 1 d . . . .
H27A H 1.1418 0.2774 0.8212 0.104 Uiso 1 1 calc R . . .
C27B C 0.9303(13) 0.1856(9) 0.7189(8) 0.069(6) Uani 1 1 d . . . .
H27B H 0.8780 0.2189 0.7156 0.083 Uiso 1 1 calc R . . .
C28A C 1.1255(13) 0.3630(10) 0.7845(6) 0.054(5) Uani 1 1 d . . . .
H28A H 1.1988 0.3709 0.7802 0.065 Uiso 1 1 calc R . . .
C28B C 0.9009(12) 0.1222(10) 0.7333(6) 0.053(5) Uani 1 1 d . . . .
H28B H 0.8287 0.1129 0.7393 0.063 Uiso 1 1 calc R . . .
C29A C 1.0503(12) 0.4059(9) 0.7660(5) 0.043(4) Uani 1 1 d . . . .
H29A H 1.0732 0.4421 0.7477 0.052 Uiso 1 1 calc R . . .
C29B C 0.9766(13) 0.0723(9) 0.7388(5) 0.045(4) Uani 1 1 d . . . .
H29B H 0.9560 0.0297 0.7491 0.053 Uiso 1 1 calc R . . .
C30A C 0.9420(11) 0.3972(8) 0.7734(5) 0.035(3) Uani 1 1 d . . . .
H30A H 0.8921 0.4280 0.7614 0.042 Uiso 1 1 calc R . . .
C30B C 1.0829(10) 0.0856(8) 0.7290(5) 0.033(3) Uani 1 1 d . . . .
H30B H 1.1345 0.0517 0.7317 0.040 Uiso 1 1 calc R . . .
C31A C 0.2561(9) 0.4570(8) 0.5117(4) 0.053(5) Uani 1 1 d D . . .
C31B C 0.7268(14) 0.1296(17) 0.4886(6) 0.0754(15) Uiso 0.593(7) 1 d D P A 1
Cl1A Cl 0.4965(5) 0.6428(3) 0.5529(2) 0.100(2) Uani 1 1 d . . . .
Cl2A Cl 0.4054(4) 0.6259(3) 0.64749(17) 0.0692(13) Uani 1 1 d . . . .
C32A C 0.3764(16) 0.6461(12) 0.5862(6) 0.079(7) Uani 1 1 d . . . .
H32A H 0.3244 0.6143 0.5733 0.095 Uiso 1 1 calc R . . .
H32B H 0.3453 0.6908 0.5841 0.095 Uiso 1 1 calc R . . .
Cl1B Cl 0.8470(6) 0.3936(4) 0.5664(3) 0.119(3) Uani 1 1 d . . . .
Cl2B Cl 0.9386(5) 0.3594(3) 0.6564(2) 0.0884(17) Uani 1 1 d . . . .
C32B C 0.9202(16) 0.3311(11) 0.5983(7) 0.078(6) Uani 1 1 d . . . .
H32C H 0.8803 0.2891 0.5981 0.093 Uiso 1 1 calc R . . .
H32D H 0.9896 0.3235 0.5835 0.093 Uiso 1 1 calc R . . .

loop_
_atom_site_aniso_label
_atom_site_aniso_U_11
_atom_site_aniso_U_22
_atom_site_aniso_U_33
_atom_site_aniso_U_23
_atom_site_aniso_U_13
_atom_site_aniso_U_12
Bi1A 0.0223(2) 0.0162(3) 0.0182(2) 0.0003(2) -0.00127(18) -0.0006(2)
Bi1B 0.0238(3) 0.0146(3) 0.0194(2) -0.0004(2) -0.00094(18) -0.0010(2)
Ag1A 0.0427(6) 0.0323(7) 0.0283(5) -0.0069(5) -0.0109(5) -0.0024(5)
Ag1B 0.0470(7) 0.0402(7) 0.0293(5) 0.0097(5) -0.0078(5) 0.0087(6)
S1A 0.042(2) 0.031(2) 0.043(2) 0.0006(18) -0.0040(17) 0.0052(17)
F1A 0.123(10) 0.048(7) 0.105(9) 0.012(7) -0.020(8) 0.037(7)
F2A 0.173(13) 0.038(7) 0.114(9) 0.006(7) 0.103(9) -0.009(8)
F3A 0.089(8) 0.039(6) 0.077(7) -0.008(5) 0.008(6) -0.014(6)
O1A 0.044(5) 0.018(5) 0.015(4) 0.003(4) -0.003(4) -0.003(4)
O1B 0.046(6) 0.023(5) 0.012(4) -0.006(4) -0.002(4) -0.018(4)
O2A 0.034(5) 0.025(6) 0.033(5) 0.005(4) 0.000(4) -0.002(4)
O2B 0.037(5) 0.017(5) 0.022(4) 0.007(4) -0.003(4) 0.000(4)
O3A 0.031(5) 0.017(5) 0.020(4) 0.000(4) -0.004(4) 0.001(4)
O3B 0.046(5) 0.007(5) 0.019(4) 0.001(4) 0.004(4) 0.007(4)
O4A 0.034(5) 0.029(6) 0.017(4) 0.009(4) -0.005(4) 0.001(4)
O4B 0.030(5) 0.033(6) 0.025(4) -0.009(4) -0.006(4) -0.001(4)
O5A 0.061(8) 0.046(8) 0.078(8) -0.005(7) -0.023(6) 0.010(6)
O6A 0.092(9) 0.061(9) 0.039(6) -0.009(6) -0.021(6) 0.000(7)
O7A 0.067(8) 0.054(9) 0.088(9) -0.005(7) 0.036(7) -0.002(7)
N1A 0.045(7) 0.021(6) 0.019(5) 0.000(5) -0.002(5) 0.000(5)
N1B 0.021(5) 0.033(7) 0.020(5) 0.005(5) 0.000(4) -0.005(5)
N2A 0.030(6) 0.032(7) 0.026(5) 0.000(5) -0.007(5) -0.003(6)
N2B 0.026(6) 0.035(7) 0.024(6) -0.002(5) -0.004(5) -0.004(5)
C1A 0.020(7) 0.023(8) 0.028(7) -0.006(6) 0.002(5) 0.004(6)
C1B 0.022(7) 0.031(8) 0.018(6) -0.002(6) 0.005(5) 0.001(6)
C2A 0.017(6) 0.014(7) 0.023(6) 0.002(5) 0.003(5) 0.000(5)
C2B 0.029(7) 0.027(8) 0.017(6) -0.004(6) -0.005(5) -0.004(6)
C3A 0.021(6) 0.014(7) 0.028(6) 0.002(6) -0.003(5) -0.003(5)
C3B 0.036(8) 0.022(8) 0.025(6) -0.004(6) -0.006(6) 0.004(6)
C4A 0.047(9) 0.019(8) 0.032(7) 0.003(6) -0.013(7) -0.007(7)
C4B 0.028(7) 0.057(11) 0.014(6) 0.001(7) -0.003(5) -0.015(7)
C5A 0.046(9) 0.017(8) 0.029(7) 0.007(6) 0.006(6) -0.002(7)
C5B 0.034(8) 0.028(9) 0.039(8) -0.004(7) -0.003(6) 0.001(7)
C6A 0.023(7) 0.022(8) 0.034(7) -0.004(6) 0.001(6) 0.001(6)
C6B 0.029(7) 0.023(8) 0.032(7) 0.004(6) -0.003(6) -0.011(6)
C7A 0.019(6) 0.020(7) 0.026(6) 0.003(6) -0.002(5) 0.001(6)
C7B 0.033(7) 0.033(9) 0.008(5) 0.004(6) 0.001(5) -0.020(6)
C8A 0.011(6) 0.025(7) 0.015(5) 0.004(5) 0.000(5) -0.003(5)
C8B 0.033(7) 0.014(7) 0.023(6) 0.006(6) -0.002(5) -0.001(6)
C9A 0.026(7) 0.018(7) 0.016(5) 0.002(5) -0.002(5) -0.006(6)
C9B 0.026(7) 0.025(8) 0.025(6) -0.005(6) 0.003(6) -0.010(6)
C10A 0.023(7) 0.032(8) 0.022(6) -0.003(6) 0.000(5) -0.006(6)
C10B 0.028(8) 0.063(12) 0.021(6) 0.007(7) -0.003(6) -0.004(8)
C11A 0.028(7) 0.026(8) 0.034(7) 0.001(6) -0.003(6) -0.004(6)
C11B 0.035(8) 0.026(8) 0.043(8) 0.003(7) -0.006(7) -0.006(7)
C12A 0.038(8) 0.020(8) 0.022(6) 0.002(6) 0.001(6) -0.005(6)
C12B 0.036(8) 0.024(8) 0.031(7) -0.001(6) -0.006(6) -0.004(6)
C13A 0.019(6) 0.026(8) 0.014(5) 0.004(5) -0.002(5) -0.002(6)
C13B 0.014(6) 0.023(7) 0.020(6) -0.004(5) -0.001(5) 0.003(5)
C14A 0.031(7) 0.021(7) 0.021(6) 0.003(6) 0.001(5) -0.003(6)
C14B 0.038(8) 0.016(7) 0.026(6) -0.006(6) -0.007(6) 0.010(6)
C15A 0.034(8) 0.031(9) 0.035(7) 0.006(7) 0.001(6) 0.003(7)
C15B 0.021(7) 0.042(10) 0.047(8) 0.011(8) 0.006(6) -0.001(7)
C16B 0.037(8) 0.056(11) 0.024(7) 0.001(7) 0.007(6) 0.024(8)
C17A 0.036(8) 0.023(8) 0.024(6) -0.004(6) 0.004(6) 0.013(6)
C17B 0.056(10) 0.029(9) 0.028(7) 0.004(7) -0.002(7) 0.012(8)
C18A 0.033(7) 0.029(8) 0.015(6) 0.008(6) -0.001(5) 0.000(6)
C18B 0.050(9) 0.014(7) 0.030(7) -0.007(6) -0.007(6) 0.001(7)
C19A 0.014(6) 0.014(7) 0.023(6) -0.006(5) 0.002(5) -0.003(5)
C19B 0.028(7) 0.021(7) 0.017(6) 0.001(5) -0.002(5) 0.008(6)
C20A 0.024(7) 0.029(8) 0.026(6) 0.007(6) 0.001(5) 0.004(6)
C20B 0.040(8) 0.024(8) 0.024(6) -0.005(6) -0.012(6) 0.012(7)
C21A 0.023(7) 0.032(9) 0.024(6) -0.005(6) -0.001(5) -0.010(6)
C21B 0.041(8) 0.025(9) 0.037(8) 0.004(7) 0.003(7) 0.016(7)
C22A 0.026(7) 0.016(7) 0.038(7) -0.004(6) 0.002(6) 0.001(6)
C22B 0.032(7) 0.011(7) 0.031(7) 0.008(6) -0.001(6) 0.004(6)
C23A 0.043(9) 0.023(8) 0.041(8) 0.009(7) -0.004(7) -0.003(7)
C23B 0.016(6) 0.031(8) 0.033(7) -0.010(6) -0.001(5) -0.005(6)
C24A 0.036(7) 0.021(7) 0.028(7) -0.006(6) -0.011(6) 0.004(6)
C24B 0.030(7) 0.021(8) 0.031(7) 0.006(6) -0.003(6) -0.006(6)
C25A 0.019(7) 0.033(9) 0.045(8) -0.022(7) 0.013(6) -0.007(6)
C25B 0.022(7) 0.034(8) 0.020(6) -0.008(6) 0.004(5) -0.020(6)
C26A 0.034(9) 0.065(13) 0.091(13) 0.031(11) 0.012(9) 0.006(9)
C26B 0.029(8) 0.043(11) 0.094(13) 0.009(10) 0.023(9) 0.001(8)
C27A 0.027(9) 0.102(19) 0.131(19) 0.039(16) 0.000(11) -0.010(11)
C27B 0.040(10) 0.027(10) 0.140(18) -0.003(11) 0.034(11) 0.011(8)
C28A 0.037(9) 0.054(12) 0.072(12) -0.020(10) 0.012(9) -0.003(9)
C28B 0.019(8) 0.072(14) 0.067(11) -0.006(10) 0.025(7) -0.006(8)
C29A 0.038(9) 0.050(11) 0.042(8) -0.003(8) 0.031(7) -0.016(8)
C29B 0.056(10) 0.036(10) 0.041(8) -0.011(8) 0.005(8) -0.011(8)
C30A 0.036(8) 0.030(9) 0.039(8) -0.005(7) 0.011(6) 0.008(7)
C30B 0.021(7) 0.033(9) 0.045(8) -0.014(7) 0.010(6) 0.000(6)
C31A 0.076(12) 0.036(10) 0.047(9) 0.006(8) 0.010(9) 0.022(10)
Cl1A 0.114(5) 0.072(4) 0.114(4) 0.028(4) 0.064(4) 0.034(4)
Cl2A 0.073(3) 0.068(4) 0.067(3) 0.001(3) 0.020(2) -0.004(3)
C32A 0.077(14) 0.099(19) 0.063(12) 0.025(12) 0.031(10) -0.001(13)
Cl1B 0.107(5) 0.103(6) 0.147(6) 0.047(5) -0.040(4) -0.022(4)
Cl2B 0.095(4) 0.077(4) 0.094(4) 0.004(3) 0.006(3) 0.013(3)
C32B 0.062(12) 0.083(17) 0.089(14) 0.010(13) 0.008(11) -0.014(12)

loop_
_atom_type_symbol
_atom_type_description
_atom_type_scat_dispersion_real
_atom_type_scat_dispersion_imag
_atom_type_scat_source
C C 0.0033 0.0016 'International Tables Vol C Tables 4.2.6.8 and 6.1.1.4'
H H 0.0000 0.0000 'International Tables Vol C Tables 4.2.6.8 and 6.1.1.4'
Ag Ag -0.8971 1.1015 'International Tables Vol C Tables 4.2.6.8 and 6.1.1.4'
Bi Bi -4.1077 10.2566 'International Tables Vol C Tables 4.2.6.8 and 6.1.1.4'
Cl Cl 0.1484 0.1585 'International Tables Vol C Tables 4.2.6.8 and 6.1.1.4'
F F 0.0171 0.0103 'International Tables Vol C Tables 4.2.6.8 and 6.1.1.4'
N N 0.0061 0.0033 'International Tables Vol C Tables 4.2.6.8 and 6.1.1.4'
O O 0.0106 0.0060 'International Tables Vol C Tables 4.2.6.8 and 6.1.1.4'
S S 0.1246 0.1234 'International Tables Vol C Tables 4.2.6.8 and 6.1.1.4'

loop_
_geom_angle_atom_site_label_1
_geom_angle_atom_site_label_2
_geom_angle_atom_site_label_3
_geom_angle
_geom_angle_site_symmetry_1
_geom_angle_site_symmetry_3
O3A Bi1A O1A 172.7(3) . .
C13A Bi1A O1A 92.5(4) . .
C13A Bi1A O3A 90.7(3) . .
C13A Bi1A C19A 104.4(4) . .
C13A Bi1A C25A 143.0(5) . .
C19A Bi1A O1A 87.0(4) . .
C19A Bi1A O3A 85.8(3) . .
C25A Bi1A O1A 93.4(4) . .
C25A Bi1A O3A 88.0(4) . .
C25A Bi1A C19A 112.3(5) . .
O1B Bi1B O3B 172.8(3) . .
C13B Bi1B O1B 91.2(4) . .
C13B Bi1B O3B 92.7(3) . .
C19B Bi1B O1B 85.6(4) . .
C19B Bi1B O3B 87.6(3) . .
C19B Bi1B C13B 105.5(5) . .
C25B Bi1B O1B 88.5(4) . .
C25B Bi1B O3B 92.2(4) . .
C25B Bi1B C13B 141.0(5) . .
C25B Bi1B C19B 113.3(5) . .
O5A Ag1A O5X 153.4(7) . .
O5B Ag1A O5A 119.1(4) . .
N1A Ag1A O5A 89.4(4) . .
N1A Ag1A O5B 97.5(6) . .
N1A Ag1A O5X 80.5(7) . .
N1A Ag1A N2A 172.4(4) . 4_565
N2A Ag1A O5A 92.4(4) 4_565 .
N2A Ag1A O5B 88.0(6) 4_565 .
N2A Ag1A O5X 100.9(7) 4_565 .
N1B Ag1B O7X 78.9(8) . .
N1B Ag1B N2B 172.6(4) . 4_565
N2B Ag1B O7X 102.5(8) 4_565 .
O5A S1A O7A 113.0(8) . .
O5A S1A C31A 102.6(6) . .
O6A S1A O5A 116.1(8) . .
O6A S1A O7A 117.2(8) . .
O6A S1A C31A 102.7(7) . .
O7A S1A C31A 102.4(7) . .
O5B S1B O6B 115.7(7) . .
O5B S1B O7B 114.4(7) . .
O5B S1B C31B 106.7(12) . .
O6B S1B O7B 114.5(7) . .
O6B S1B C31B 105.0(12) . .
O7B S1B C31B 98.0(12) . .
O5X S2X O6X 114.7(13) . .
O5X S2X O7X 114.9(10) . .
O5X S2X C19 105.9(18) . .
O6X S2X C19 100(2) . .
O7X S2X O6X 113.8(12) . .
O7X S2X C19 105.8(18) . .
C1A O1A Bi1A 106.5(7) . .
C1B O1B Bi1B 107.1(7) . .
C7A O3A Bi1A 106.0(7) . .
C7B O3B Bi1B 106.5(7) . .
S1A O5A Ag1A 164.8(8) . .
S1B O5B Ag1A 150.7(12) . .
S2X O5X Ag1A 113.4(13) . .
S2X O7X Ag1B 151.8(15) . .
C3A N1A Ag1A 124.5(9) . .
C3A N1A C4A 115.4(11) . .
C4A N1A Ag1A 120.0(8) . .
C3B N1B Ag1B 122.8(9) . .
C4B N1B Ag1B 119.5(8) . .
C4B N1B C3B 117.2(12) . .
C9A N2A Ag1A 120.5(9) . 4_666
C10A N2A Ag1A 121.8(8) . 4_666
C10A N2A C9A 116.7(12) . .
C9B N2B Ag1B 122.2(10) . 4_666
C9B N2B C10B 118.2(12) . .
C10B N2B Ag1B 119.0(8) . 4_666
O1A C1A C2A 115.9(11) . .
O2A C1A O1A 122.2(11) . .
O2A C1A C2A 121.9(12) . .
O1B C1B C2B 115.2(11) . .
O2B C1B O1B 125.1(11) . .
O2B C1B C2B 119.6(12) . .
C3A C2A C1A 122.6(11) . .
C3A C2A C6A 118.1(11) . .
C6A C2A C1A 119.2(11) . .
C3B C2B C1B 121.7(12) . .
C3B C2B C6B 119.1(11) . .
C6B C2B C1B 119.1(12) . .
N1A C3A C2A 125.4(12) . .
N1A C3A H3A 117.3 . .
C2A C3A H3A 117.3 . .
N1B C3B C2B 123.1(12) . .
N1B C3B H3B 118.4 . .
C2B C3B H3B 118.4 . .
N1A C4A H4A 118.5 . .
C5A C4A N1A 123.0(12) . .
C5A C4A H4A 118.5 . .
N1B C4B H4B 118.4 . .
N1B C4B C5B 123.2(11) . .
C5B C4B H4B 118.4 . .
C4A C5A H5A 119.7 . .
C4A C5A C6A 120.5(13) . .
C6A C5A H5A 119.7 . .
C4B C5B H5B 120.2 . .
C4B C5B C6B 119.7(13) . .
C6B C5B H5B 120.2 . .
C2A C6A C5A 117.4(12) . .
C2A C6A H6A 121.3 . .
C5A C6A H6A 121.3 . .
C2B C6B C5B 117.6(13) . .
C2B C6B H6B 121.2 . .
C5B C6B H6B 121.2 . .
O3A C7A C8A 117.1(11) . .
O4A C7A O3A 121.8(10) . .
O4A C7A C8A 121.0(11) . .
O3B C7B C8B 117.0(11) . .
O4B C7B O3B 122.8(10) . .
O4B C7B C8B 120.3(12) . .
C9A C8A C7A 121.2(11) . .
C9A C8A C12A 118.6(10) . .
C12A C8A C7A 120.2(11) . .
C9B C8B C7B 120.5(12) . .
C12B C8B C7B 120.6(12) . .
C12B C8B C9B 118.8(11) . .
N2A C9A C8A 122.6(12) . .
N2A C9A H9A 118.7 . .
C8A C9A H9A 118.7 . .
N2B C9B C8B 122.6(13) . .
N2B C9B H9B 118.7 . .
C8B C9B H9B 118.7 . .
N2A C10A H10A 117.0 . .
N2A C10A C11A 126.1(11) . .
C11A C10A H10A 117.0 . .
N2B C10B H10B 118.6 . .
N2B C10B C11B 122.7(12) . .
C11B C10B H10B 118.6 . .
C10A C11A H11A 122.4 . .
C12A C11A C10A 115.3(13) . .
C12A C11A H11A 122.4 . .
C10B C11B H11B 121.2 . .
C10B C11B C12B 117.7(14) . .
C12B C11B H11B 121.2 . .
C8A C12A H12A 119.7 . .
C11A C12A C8A 120.6(12) . .
C11A C12A H12A 119.7 . .
C8B C12B C11B 119.7(13) . .
C8B C12B H12B 120.1 . .
C11B C12B H12B 120.1 . .
C14A C13A Bi1A 115.8(10) . .
C14A C13A C18A 121.4(12) . .
C18A C13A Bi1A 122.7(9) . .
C14B C13B Bi1B 113.5(9) . .
C14B C13B C18B 123.9(12) . .
C18B C13B Bi1B 122.6(10) . .
C13A C14A H14A 120.3 . .
C13A C14A C15A 119.4(13) . .
C15A C14A H14A 120.3 . .
C13B C14B H14B 121.3 . .
C13B C14B C15B 117.5(13) . .
C15B C14B H14B 121.3 . .
C14A C15A H15A 119.6 . .
C16A C15A C14A 120.8(14) . .
C16A C15A H15A 119.6 . .
C14B C15B H15B 119.9 . .
C16B C15B C14B 120.2(14) . .
C16B C15B H15B 119.9 . .
C15A C16A H16A 120.1 . .
C15A C16A C17A 119.8(14) . .
C17A C16A H16A 120.1 . .
C15B C16B H16B 119.9 . .
C15B C16B C17B 120.2(14) . .
C17B C16B H16B 119.9 . .
C16A C17A H17A 118.9 . .
C16A C17A C18A 122.1(13) . .
C18A C17A H17A 118.9 . .
C16B C17B H17B 120.2 . .
C18B C17B C16B 119.6(14) . .
C18B C17B H17B 120.2 . .
C13A C18A H18A 121.8 . .
C17A C18A C13A 116.5(13) . .
C17A C18A H18A 121.8 . .
C13B C18B C17B 118.7(14) . .
C13B C18B H18B 120.6 . .
C17B C18B H18B 120.6 . .
F4X C19 S2X 103(3) . .
F4X C19 F5X 118(4) . .
F4X C19 F6X 120(3) . .
F5X C19 S2X 104(3) . .
F6X C19 S2X 114(3) . .
F6X C19 F5X 97(3) . .
C20A C19A Bi1A 118.8(9) . .
C20A C19A C24A 122.4(12) . .
C24A C19A Bi1A 118.7(8) . .
C20B C19B Bi1B 120.1(9) . .
C24B C19B Bi1B 119.3(9) . .
C24B C19B C20B 120.6(12) . .
C19A C20A H20A 120.4 . .
C19A C20A C21A 119.1(12) . .
C21A C20A H20A 120.4 . .
C19B C20B H20B 120.2 . .
C21B C20B C19B 119.5(12) . .
C21B C20B H20B 120.2 . .
C20A C21A H21A 119.8 . .
C20A C21A C22A 120.5(11) . .
C22A C21A H21A 119.8 . .
C20B C21B H21B 119.8 . .
C20B C21B C22B 120.3(12) . .
C22B C21B H21B 119.8 . .
C21A C22A H22A 120.0 . .
C23A C22A C21A 119.9(13) . .
C23A C22A H22A 120.0 . .
C21B C22B H22B 119.6 . .
C21B C22B C23B 120.8(12) . .
C23B C22B H22B 119.6 . .
C22A C23A H23A 119.8 . .
C22A C23A C24A 120.5(13) . .
C24A C23A H23A 119.8 . .
C22B C23B H23B 120.2 . .
C22B C23B C24B 119.7(12) . .
C24B C23B H23B 120.2 . .
C19A C24A C23A 117.5(11) . .
C19A C24A H24A 121.3 . .
C23A C24A H24A 121.3 . .
C19B C24B H24B 120.5 . .
C23B C24B C19B 118.9(12) . .
C23B C24B H24B 120.5 . .
C26A C25A Bi1A 115.6(12) . .
C26A C25A C30A 121.1(13) . .
C30A C25A Bi1A 123.3(11) . .
C26B C25B Bi1B 114.4(10) . .
C30B C25B Bi1B 122.0(10) . .
C30B C25B C26B 123.5(13) . .
C25A C26A H26A 120.0 . .
C25A C26A C27A 120.0(18) . .
C27A C26A H26A 120.0 . .
C25B C26B H26B 122.1 . .
C25B C26B C27B 115.9(15) . .
C27B C26B H26B 122.1 . .
C26A C27A H27A 120.4 . .
C28A C27A C26A 119.2(19) . .
C28A C27A H27A 120.4 . .
C26B C27B H27B 119.7 . .
C28B C27B C26B 120.6(16) . .
C28B C27B H27B 119.7 . .
C27A C28A H28A 120.5 . .
C27A C28A C29A 119.0(16) . .
C29A C28A H28A 120.5 . .
C27B C28B H28B 119.6 . .
C29B C28B C27B 120.9(14) . .
C29B C28B H28B 119.6 . .
C28A C29A H29A 119.0 . .
C28A C29A C30A 122.0(16) . .
C30A C29A H29A 119.0 . .
C28B C29B H29B 120.2 . .
C28B C29B C30B 119.6(16) . .
C30B C29B H29B 120.2 . .
C25A C30A C29A 118.7(14) . .
C25A C30A H30A 120.6 . .
C29A C30A H30A 120.6 . .
C25B C30B C29B 119.5(14) . .
C25B C30B H30B 120.3 . .
C29B C30B H30B 120.3 . .
F1A C31A S1A 114.0(10) . .
F2A C31A S1A 112.6(9) . .
F2A C31A F1A 107.4(13) . .
F2A C31A F3A 104.6(12) . .
F3A C31A S1A 113.0(9) . .
F3A C31A F1A 104.5(11) . .
F1B C31B S1B 102.6(18) . .
F1B C31B F2B 119(2) . .
F1B C31B F3B 113(2) . .
F2B C31B S1B 105.1(19) . .
F2B C31B F3B 104.1(19) . .
F3B C31B S1B 113(2) . .
Cl1A C32A Cl2A 109.8(11) . .
Cl1A C32A H32A 109.7 . .
Cl1A C32A H32B 109.7 . .
Cl2A C32A H32A 109.7 . .
Cl2A C32A H32B 109.7 . .
H32A C32A H32B 108.2 . .
Cl1B C32B H32C 110.1 . .
Cl1B C32B H32D 110.1 . .
Cl2B C32B Cl1B 108.1(12) . .
Cl2B C32B H32C 110.1 . .
Cl2B C32B H32D 110.1 . .
H32C C32B H32D 108.4 . .

loop_
_geom_bond_atom_site_label_1
_geom_bond_atom_site_label_2
_geom_bond_distance
_geom_bond_site_symmetry_2
Bi1A O1A 2.283(7) .
Bi1A O3A 2.278(7) .
Bi1A C13A 2.181(12) .
Bi1A C19A 2.235(12) .
Bi1A C25A 2.198(12) .
Bi1B O1B 2.274(7) .
Bi1B O3B 2.303(7) .
Bi1B C13B 2.220(11) .
Bi1B C19B 2.216(13) .
Bi1B C25B 2.189(12) .
Ag1A O5A 2.640(11) .
Ag1A O5B 2.626(15) .
Ag1A O5X 2.81(3) .
Ag1A N1A 2.155(11) .
Ag1A N2A 2.165(11) 4_565
Ag1B O7X 2.547(18) .
Ag1B N1B 2.161(11) .
Ag1B N2B 2.191(11) 4_565
S1A O5A 1.416(11) .
S1A O6A 1.391(10) .
S1A O7A 1.432(12) .
S1A C31A 1.788(16) .
S1B O5B 1.437(12) .
S1B O6B 1.438(12) .
S1B O7B 1.457(12) .
S1B C31B 1.84(3) .
S2X O5X 1.439(12) .
S2X O6X 1.45(2) .
S2X O7X 1.449(12) .
S2X C19 1.89(5) .
F1A C31A 1.338(9) .
F1B C31B 1.341(10) .
F2A C31A 1.328(9) .
F2B C31B 1.348(10) .
F3A C31A 1.336(9) .
F3B C31B 1.350(10) .
F4X C19 1.342(10) .
F5X C19 1.347(10) .
F6X C19 1.346(10) .
O1A C1A 1.339(15) .
O1B C1B 1.281(15) .
O2A C1A 1.226(15) .
O2B C1B 1.230(15) .
O3A C7A 1.311(15) .
O3B C7B 1.283(15) .
O4A C7A 1.228(14) .
O4B C7B 1.230(15) .
N1A C3A 1.332(14) .
N1A C4A 1.367(17) .
N1B C3B 1.344(15) .
N1B C4B 1.324(18) .
N2A Ag1A 2.165(11) 4_666
N2A C9A 1.343(14) .
N2A C10A 1.313(17) .
N2B Ag1B 2.191(11) 4_666
N2B C9B 1.320(15) .
N2B C10B 1.363(19) .
C1A C2A 1.483(16) .
C1B C2B 1.524(15) .
C2A C3A 1.358(16) .
C2A C6A 1.386(17) .
C2B C3B 1.366(18) .
C2B C6B 1.377(18) .
C3A H3A 0.9300 .
C3B H3B 0.9300 .
C4A H4A 0.9300 .
C4A C5A 1.335(18) .
C4B H4B 0.9300 .
C4B C5B 1.36(2) .
C5A H5A 0.9300 .
C5A C6A 1.394(17) .
C5B H5B 0.9300 .
C5B C6B 1.386(17) .
C6A H6A 0.9300 .
C6B H6B 0.9300 .
C7A C8A 1.489(15) .
C7B C8B 1.513(15) .
C8A C9A 1.382(16) .
C8A C12A 1.388(17) .
C8B C9B 1.375(17) .
C8B C12B 1.375(18) .
C9A H9A 0.9300 .
C9B H9B 0.9300 .
C10A H10A 0.9300 .
C10A C11A 1.406(18) .
C10B H10B 0.9300 .
C10B C11B 1.37(2) .
C11A H11A 0.9300 .
C11A C12A 1.369(16) .
C11B H11B 0.9300 .
C11B C12B 1.386(17) .
C12A H12A 0.9300 .
C12B H12B 0.9300 .
C13A C14A 1.385(17) .
C13A C18A 1.406(18) .
C13B C14B 1.353(18) .
C13B C18B 1.353(18) .
C14A H14A 0.9300 .
C14A C15A 1.389(18) .
C14B H14B 0.9300 .
C14B C15B 1.409(18) .
C15A H15A 0.9300 .
C15A C16A 1.35(2) .
C15B H15B 0.9300 .
C15B C16B 1.36(2) .
C16A H16A 0.9300 .
C16A C17A 1.382(19) .
C16B H16B 0.9300 .
C16B C17B 1.40(2) .
C17A H17A 0.9300 .
C17A C18A 1.399(17) .
C17B H17B 0.9300 .
C17B C18B 1.37(2) .
C18A H18A 0.9300 .
C18B H18B 0.9300 .
C19A C20A 1.366(16) .
C19A C24A 1.374(17) .
C19B C20B 1.399(16) .
C19B C24B 1.394(17) .
C20A H20A 0.9300 .
C20A C21A 1.373(18) .
C20B H20B 0.9300 .
C20B C21B 1.360(19) .
C21A H21A 0.9300 .
C21A C22A 1.377(17) .
C21B H21B 0.9300 .
C21B C22B 1.379(18) .
C22A H22A 0.9300 .
C22A C23A 1.368(18) .
C22B H22B 0.9300 .
C22B C23B 1.385(17) .
C23A H23A 0.9300 .
C23A C24A 1.408(19) .
C23B H23B 0.9300 .
C23B C24B 1.386(18) .
C24A H24A 0.9300 .
C24B H24B 0.9300 .
C25A C26A 1.33(2) .
C25A C30A 1.37(2) .
C25B C26B 1.40(2) .
C25B C30B 1.346(19) .
C26A H26A 0.9300 .
C26A C27A 1.42(2) .
C26B H26B 0.9300 .
C26B C27B 1.40(2) .
C27A H27A 0.9300 .
C27A C28A 1.36(3) .
C27B H27B 0.9300 .
C27B C28B 1.37(2) .
C28A H28A 0.9300 .
C28A C29A 1.36(2) .
C28B H28B 0.9300 .
C28B C29B 1.37(2) .
C29A H29A 0.9300 .
C29A C30A 1.371(19) .
C29B H29B 0.9300 .
C29B C30B 1.373(19) .
C30A H30A 0.9300 .
C30B H30B 0.9300 .
Cl1A C32A 1.766(18) .
Cl2A C32A 1.800(18) .
C32A H32A 0.9700 .
C32A H32B 0.9700 .
Cl1B C32B 1.77(2) .
Cl2B C32B 1.74(2) .
C32B H32C 0.9700 .
C32B H32D 0.9700 .

loop_
_geom_torsion_atom_site_label_1
_geom_torsion_atom_site_label_2
_geom_torsion_atom_site_label_3
_geom_torsion_atom_site_label_4
_geom_torsion
_geom_torsion_site_symmetry_1
Bi1A O1A C1A O2A 6.2(14) .
Bi1A O1A C1A C2A -173.0(8) .
Bi1A O3A C7A O4A 6.8(14) .
Bi1A O3A C7A C8A -175.1(8) .
Bi1A C13A C14A C15A 179.5(9) .
Bi1A C13A C18A C17A -178.4(8) .
Bi1A C19A C20A C21A -177.8(9) .
Bi1A C19A C24A C23A -179.7(10) .
Bi1A C25A C26A C27A 180.0(16) .
Bi1A C25A C30A C29A -180.0(10) .
Bi1B O1B C1B O2B -1.4(15) .
Bi1B O1B C1B C2B 174.5(8) .
Bi1B O3B C7B O4B -4.1(15) .
Bi1B O3B C7B C8B 175.2(9) .
Bi1B C13B C14B C15B -178.6(9) .
Bi1B C13B C18B C17B 179.1(9) .
Bi1B C19B C20B C21B 179.2(10) .
Bi1B C19B C24B C23B 179.7(9) .
Bi1B C25B C26B C27B 177.4(13) .
Bi1B C25B C30B C29B -177.9(10) .
Ag1A N1A C3A C2A -171.9(9) .
Ag1A N1A C4A C5A 173.4(11) .
Ag1A N2A C9A C8A -169.6(9) 4_666
Ag1A N2A C10A C11A 171.4(10) 4_666
Ag1B N1B C3B C2B 169.3(10) .
Ag1B N1B C4B C5B -171.4(10) .
Ag1B N2B C9B C8B 170.7(10) 4_666
Ag1B N2B C10B C11B -175.3(10) 4_666
O1A C1A C2A C3A -0.4(17) .
O1A C1A C2A C6A 177.4(11) .
O1B C1B C2B C3B -3.5(18) .
O1B C1B C2B C6B 173.8(12) .
O2A C1A C2A C3A -179.6(12) .
O2A C1A C2A C6A -1.8(18) .
O2B C1B C2B C3B 172.7(12) .
O2B C1B C2B C6B -10.0(18) .
O3A C7A C8A C9A 11.5(17) .
O3A C7A C8A C12A -170.3(11) .
O3B C7B C8B C9B 1.1(18) .
O3B C7B C8B C12B -176.6(12) .
O4A C7A C8A C9A -170.4(11) .
O4A C7A C8A C12A 7.8(18) .
O4B C7B C8B C9B -179.6(12) .
O4B C7B C8B C12B 2.8(19) .
O5A S1A C31A F1A -175.7(10) .
O5A S1A C31A F2A 61.7(11) .
O5A S1A C31A F3A -56.6(10) .
O5B S1B C31B F1B 62.4(14) .
O5B S1B C31B F2B -172.7(13) .
O5B S1B C31B F3B -59.9(17) .
O5X S2X O7X Ag1B -167(4) .
O5X S2X C19 F4X -58(2) .
O5X S2X C19 F5X 66(3) .
O5X S2X C19 F6X 170(2) .
O6A S1A O5A Ag1A -56(3) .
O6A S1A C31A F1A 63.5(11) .
O6A S1A C31A F2A -59.1(12) .
O6A S1A C31A F3A -177.4(9) .
O6B S1B O5B Ag1A 161(2) .
O6B S1B C31B F1B -61.0(14) .
O6B S1B C31B F2B 63.9(14) .
O6B S1B C31B F3B 176.7(15) .
O6X S2X O5X Ag1A 4(3) .
O6X S2X O7X Ag1B -32(6) .
O6X S2X C19 F4X -177(2) .
O6X S2X C19 F5X -53(3) .
O6X S2X C19 F6X 51(2) .
O7A S1A O5A Ag1A 83(3) .
O7A S1A C31A F1A -58.4(11) .
O7A S1A C31A F2A 178.9(11) .
O7A S1A C31A F3A 60.7(10) .
O7B S1B O5B Ag1A -62(3) .
O7B S1B C31B F1B -179.1(13) .
O7B S1B C31B F2B -54.2(14) .
O7B S1B C31B F3B 58.6(16) .
O7X S2X O5X Ag1A 138.8(19) .
O7X S2X C19 F4X 65(2) .
O7X S2X C19 F5X -172(2) .
O7X S2X C19 F6X -67(2) .
N1A C4A C5A C6A 2(2) .
N1B C4B C5B C6B 2(2) .
N2A C10A C11A C12A -4(2) .
N2B C10B C11B C12B 6(2) .
C1A C2A C3A N1A 173.8(11) .
C1A C2A C6A C5A -175.4(11) .
C1B C2B C3B N1B 179.5(11) .
C1B C2B C6B C5B -177.0(11) .
C3A N1A C4A C5A -3(2) .
C3A C2A C6A C5A 2.5(18) .
C3B N1B C4B C5B 0.9(19) .
C3B C2B C6B C5B 0.4(19) .
C4A N1A C3A C2A 4.0(19) .
C4A C5A C6A C2A -1(2) .
C4B N1B C3B C2B -2.9(19) .
C4B C5B C6B C2B -2(2) .
C6A C2A C3A N1A -4.0(19) .
C6B C2B C3B N1B 2(2) .
C7A C8A C9A N2A 178.1(11) .
C7A C8A C12A C11A -179.3(11) .
C7B C8B C9B N2B -175.5(11) .
C7B C8B C12B C11B 177.9(12) .
C9A N2A C10A C11A 2.5(19) .
C9A C8A C12A C11A -1.0(18) .
C9B N2B C10B C11B -4(2) .
C9B C8B C12B C11B 0(2) .
C10A N2A C9A C8A -0.5(18) .
C10A C11A C12A C8A 2.7(19) .
C10B N2B C9B C8B -0.4(19) .
C10B C11B C12B C8B -4(2) .
C12A C8A C9A N2A -0.2(18) .
C12B C8B C9B N2B 2(2) .
C13A C14A C15A C16A -1.1(18) .
C13B C14B C15B C16B -0.9(19) .
C14A C13A C18A C17A -2.1(16) .
C14A C15A C16A C17A -1(2) .
C14B C13B C18B C17B -0.2(19) .
C14B C15B C16B C17B 1(2) .
C15A C16A C17A C18A 2.3(19) .
C15B C16B C17B C18B 0(2) .
C16A C17A C18A C13A -0.5(17) .
C16B C17B C18B C13B -0.2(19) .
C18A C13A C14A C15A 2.9(17) .
C18B C13B C14B C15B 0.7(18) .
C19 S2X O5X Ag1A -104.8(16) .
C19 S2X O7X Ag1B 76(5) .
C19A C20A C21A C22A -2.4(19) .
C19B C20B C21B C22B 4(2) .
C20A C19A C24A C23A 3.5(19) .
C20A C21A C22A C23A 3(2) .
C20B C19B C24B C23B 1.5(19) .
C20B C21B C22B C23B -4(2) .
C21A C22A C23A C24A -1(2) .
C21B C22B C23B C24B 2.4(19) .
C22A C23A C24A C19A -3(2) .
C22B C23B C24B C19B -1.4(19) .
C24A C19A C20A C21A -1.0(19) .
C24B C19B C20B C21B -3(2) .
C25A C26A C27A C28A 2(3) .
C25B C26B C27B C28B -1(3) .
C26A C25A C30A C29A 1(2) .
C26A C27A C28A C29A -3(3) .
C26B C25B C30B C29B -2(2) .
C26B C27B C28B C29B 1(3) .
C27A C28A C29A C30A 3(3) .
C27B C28B C29B C30B -1(3) .
C28A C29A C30A C25A -2(2) .
C28B C29B C30B C25B 2(2) .
C30A C25A C26A C27A -1(3) .
C30B C25B C26B C27B 1(2) .
C31A S1A O5A Ag1A -167(3) .
C31B S1B O5B Ag1A 45(3) .
